data_4340824
loop_
_publ_author_name
'Chandrasekaran, P.'
'Greene, Angelique F.'
'Lillich, Karen'
'Capone, Stephen'
'Mague, Joel T.'
'DeBeer, Serena'
'Donahue, James P.'

_publ_section_title
;
 A Structural and Spectroscopic Investigation of Octahedral Platinum
 Bis(dithiolene)phosphine Complexes: Platinum Dithiolene Internal Redox
 Chemistry Induced by Phosphine Association.
;
_journal_issue 17
_journal_name_full 'Inorganic chemistry'
_journal_page_first 9192
_journal_page_last 9205
_journal_paper_doi 10.1021/ic501273b
_journal_volume 53
_journal_year 2014
_chemical_formula_sum 'C8 H12 Pt S4'
_chemical_formula_weight 431.51
_chemical_name_systematic
; 
 ? 
;
_space_group_IT_number 2
_symmetry_cell_setting triclinic
_symmetry_space_group_name_Hall '-P 1'
_symmetry_space_group_name_H-M 'P -1'
_atom_sites_solution_hydrogens geom
_atom_sites_solution_primary direct
_atom_sites_solution_secondary difmap
_audit_creation_method SHELXL-97
_cell_angle_alpha 62.622(3)
_cell_angle_beta 62.445(2)
_cell_angle_gamma 88.558(3)
_cell_formula_units_Z 1
_cell_length_a 6.9778(14)
_cell_length_b 7.1911(14)
_cell_length_c 7.5203(15)
_cell_measurement_reflns_used 2639
_cell_measurement_temperature 100(2)
_cell_measurement_theta_max 28.3095
_cell_measurement_theta_min 3.2895
_cell_volume 288.52(10)
_computing_cell_refinement 'Bruker SMART (Bruker-AXS, 2000)'
_computing_data_collection 'Bruker SMART (Bruker-AXS, 2000)'
_computing_data_reduction 'Bruker SAINT+ (Bruker-AXS, 2004)'
_computing_molecular_graphics 'Bruker SHELXTL (Bruker-AXS, 2000a)'
_computing_publication_material 'Bruker SHELXTL (Bruker-AXS, 2000a)'
_computing_structure_refinement 'SHELXL-97 (Sheldrick, 1997)'
_computing_structure_solution 'SHELXS-97 (Sheldrick, 1990)'
_diffrn_ambient_temperature 100(2)
_diffrn_measured_fraction_theta_full 0.996
_diffrn_measured_fraction_theta_max 0.924
_diffrn_measurement_device_type 'Bruker-AXS SMART APEX'
_diffrn_measurement_method '/f and /w scans'
_diffrn_radiation_monochromator graphite
_diffrn_radiation_source 'fine-focus sealed tube'
_diffrn_radiation_type MoK\a
_diffrn_radiation_wavelength 0.71073
_diffrn_reflns_av_R_equivalents 0.0196
_diffrn_reflns_av_sigmaI/netI 0.0274
_diffrn_reflns_limit_h_max 9
_diffrn_reflns_limit_h_min -9
_diffrn_reflns_limit_k_max 9
_diffrn_reflns_limit_k_min -9
_diffrn_reflns_limit_l_max 9
_diffrn_reflns_limit_l_min -9
_diffrn_reflns_number 2607
_diffrn_reflns_theta_full 25.00
_diffrn_reflns_theta_max 28.27
_diffrn_reflns_theta_min 3.28
_exptl_absorpt_coefficient_mu 12.833
_exptl_absorpt_correction_T_max 0.5898
_exptl_absorpt_correction_T_min 0.3405
_exptl_absorpt_correction_type multi-scan
_exptl_absorpt_process_details 'SADABS (Sheldrick, 2002)'
_exptl_crystal_colour black
_exptl_crystal_density_diffrn 2.483
_exptl_crystal_density_method 'not measured'
_exptl_crystal_description prism
_exptl_crystal_F_000 202
_exptl_crystal_size_max 0.11
_exptl_crystal_size_mid 0.05
_exptl_crystal_size_min 0.05
_refine_diff_density_max 1.114
_refine_diff_density_min -0.745
_refine_diff_density_rms 0.136
_refine_ls_extinction_method none
_refine_ls_goodness_of_fit_ref 1.031
_refine_ls_hydrogen_treatment constr
_refine_ls_matrix_type full
_refine_ls_number_parameters 63
_refine_ls_number_reflns 1320
_refine_ls_number_restraints 0
_refine_ls_restrained_S_all 1.031
_refine_ls_R_factor_all 0.0160
_refine_ls_R_factor_gt 0.0160
_refine_ls_shift/su_max 0.000
_refine_ls_shift/su_mean 0.000
_refine_ls_structure_factor_coef Fsqd
_refine_ls_weighting_details 'calc w=1/[\s^2^(Fo^2^)+(0.0222P)^2^+0.1143P] where P=(Fo^2^+2Fc^2^)/3'
_refine_ls_weighting_scheme calc
_refine_ls_wR_factor_gt 0.0390
_refine_ls_wR_factor_ref 0.0390
_reflns_number_gt 1320
_reflns_number_total 1320
_reflns_threshold_expression >2\s(I)
_cod_data_source_file ic501273b_si_002.cif
_cod_data_source_block jpd141
_cod_depositor_comments
;
The following automatic conversions were performed:

'_symmetry_cell_setting' value 'Triclinic' changed to 'triclinic'
according to
/usr/data/users/saulius/crontab/automatic-downloads/rss-feeds/ACS/lib/dictionaries/cif_core.dic
dictionary named 'cif_core.dic' version 2.4.2 from 2011-04-26.

Automatic conversion script
Id: cif_fix_values 2281 2013-09-26 08:29:07Z andrius 

 Adding full bibliography for 4340821--4340833.cif.
;
_cod_original_sg_symbol_H-M P-1
_cod_database_code 4340824

loop_
_symmetry_equiv_pos_as_xyz
'x, y, z'
'-x, -y, -z'

loop_
_atom_site_label
_atom_site_type_symbol
_atom_site_fract_x
_atom_site_fract_y
_atom_site_fract_z
_atom_site_U_iso_or_equiv
_atom_site_adp_type
_atom_site_occupancy
_atom_site_symmetry_multiplicity
_atom_site_calc_flag
_atom_site_refinement_flags
Pt1 Pt 0.5000 0.5000 0.5000 0.01411(6) Uani 1 2 d S
S1 S 0.18971(12) 0.62775(12) 0.56866(13) 0.01699(15) Uani 1 1 d .
S2 S 0.55793(12) 0.63267(12) 0.69471(13) 0.01659(15) Uani 1 1 d .
C1 C 0.1795(5) 0.7462(5) 0.7231(5) 0.0163(6) Uani 1 1 d .
C2 C 0.3424(5) 0.7485(5) 0.7796(5) 0.0172(6) Uani 1 1 d .
C3 C -0.0131(5) 0.8472(5) 0.7951(6) 0.0202(6) Uani 1 1 d .
H3A H -0.0980 0.7779 0.9650 0.030 Uiso 1 1 calc R
H3B H -0.1099 0.8280 0.7403 0.030 Uiso 1 1 calc R
H3C H 0.0433 1.0015 0.7269 0.030 Uiso 1 1 calc R
C4 C 0.3372(6) 0.8522(5) 0.9145(6) 0.0198(6) Uani 1 1 d .
H4A H 0.3298 1.0026 0.8355 0.030 Uiso 1 1 calc R
H4B H 0.4722 0.8473 0.9251 0.030 Uiso 1 1 calc R
H4C H 0.2061 0.7744 1.0713 0.030 Uiso 1 1 calc R

loop_
_atom_site_aniso_label
_atom_site_aniso_U_11
_atom_site_aniso_U_22
_atom_site_aniso_U_33
_atom_site_aniso_U_23
_atom_site_aniso_U_13
_atom_site_aniso_U_12
Pt1 0.01292(9) 0.01515(9) 0.01385(9) -0.00798(7) -0.00597(6) 0.00529(6)
S1 0.0144(3) 0.0201(3) 0.0187(4) -0.0116(3) -0.0085(3) 0.0072(3)
S2 0.0155(3) 0.0187(3) 0.0181(4) -0.0108(3) -0.0090(3) 0.0071(3)
C1 0.0165(14) 0.0132(12) 0.0135(13) -0.0064(11) -0.0040(11) 0.0036(11)
C2 0.0202(15) 0.0123(12) 0.0159(14) -0.0059(11) -0.0081(12) 0.0049(11)
C3 0.0172(15) 0.0207(14) 0.0203(15) -0.0108(13) -0.0076(12) 0.0075(12)
C4 0.0217(15) 0.0196(14) 0.0194(15) -0.0118(13) -0.0095(12) 0.0071(12)

loop_
_atom_type_symbol
_atom_type_description
_atom_type_scat_dispersion_real
_atom_type_scat_dispersion_imag
_atom_type_scat_source
C C 0.0033 0.0016 'International Tables Vol C Tables 4.2.6.8 and 6.1.1.4'
H H 0.0000 0.0000 'International Tables Vol C Tables 4.2.6.8 and 6.1.1.4'
S S 0.1246 0.1234 'International Tables Vol C Tables 4.2.6.8 and 6.1.1.4'
Pt Pt -1.7033 8.3905 'International Tables Vol C Tables 4.2.6.8 and 6.1.1.4'

loop_
_geom_angle_atom_site_label_1
_geom_angle_atom_site_label_2
_geom_angle_atom_site_label_3
_geom_angle
_geom_angle_site_symmetry_1
_geom_angle_site_symmetry_3
S2 Pt1 S2 180.0 2_666 .
S2 Pt1 S1 92.14(3) 2_666 .
S2 Pt1 S1 87.86(3) . .
S2 Pt1 S1 87.86(3) 2_666 2_666
S2 Pt1 S1 92.14(3) . 2_666
S1 Pt1 S1 180.0 . 2_666
C1 S1 Pt1 105.07(11) . .
C2 S2 Pt1 105.66(12) . .
C2 C1 C3 121.7(3) . .
C2 C1 S1 121.1(2) . .
C3 C1 S1 117.2(2) . .
C1 C2 C4 122.0(3) . .
C1 C2 S2 120.3(2) . .
C4 C2 S2 117.7(2) . .
C1 C3 H3A 109.5 . .
C1 C3 H3B 109.5 . .
H3A C3 H3B 109.5 . .
C1 C3 H3C 109.5 . .
H3A C3 H3C 109.5 . .
H3B C3 H3C 109.5 . .
C2 C4 H4A 109.5 . .
C2 C4 H4B 109.5 . .
H4A C4 H4B 109.5 . .
C2 C4 H4C 109.5 . .
H4A C4 H4C 109.5 . .
H4B C4 H4C 109.5 . .

loop_
_geom_bond_atom_site_label_1
_geom_bond_atom_site_label_2
_geom_bond_distance
_geom_bond_site_symmetry_2
Pt1 S2 2.2516(8) 2_666
Pt1 S2 2.2516(8) .
Pt1 S1 2.2584(8) .
Pt1 S1 2.2584(8) 2_666
S1 C1 1.706(3) .
S2 C2 1.703(3) .
C1 C2 1.388(5) .
C1 C3 1.505(4) .
C2 C4 1.499(4) .
C3 H3A 0.9800 .
C3 H3B 0.9800 .
C3 H3C 0.9800 .
C4 H4A 0.9800 .
C4 H4B 0.9800 .
C4 H4C 0.9800 .
